data_2221478
loop_
_publ_author_name
'Li, Ming'
'Wen, Wen'
'Ha, Wuzu'
'Chang, Liang'

_publ_section_title
;
 Hydroxonium 1-ammonioethane-1,1-diyldiphosphonate
;
_journal_coeditor_code RN2053
_journal_issue 4
_journal_name_full 'Acta Crystallographica Section E'
_journal_page_first o787
_journal_paper_doi 10.1107/S1600536809008770
_journal_volume 65
_journal_year 2009
_chemical_formula_iupac 'H3 O +, C2 H8 N2 O6 P2 -'
_chemical_formula_moiety 'H3 O +, C2 H8 N2 O6 P2 -'
_chemical_formula_sum 'C2 H11 N O7 P2'
_chemical_formula_weight 223.06
_chemical_name_systematic
;
Hydroxonium 1-ammonioethane-1,1-diyldiphosphonate
;
_space_group_IT_number 14
_symmetry_cell_setting monoclinic
_symmetry_space_group_name_Hall '-P 2ybc'
_symmetry_space_group_name_H-M 'P 1 21/c 1'
_atom_sites_solution_hydrogens geom
_atom_sites_solution_primary direct
_atom_sites_solution_secondary difmap
_audit_creation_method SHELXL97
_cell_angle_alpha 90.00
_cell_angle_beta 97.7050(10)
_cell_angle_gamma 90.00
_cell_formula_units_Z 4
_cell_length_a 7.3372(6)
_cell_length_b 10.6553(8)
_cell_length_c 10.6128(8)
_cell_measurement_reflns_used 3640
_cell_measurement_temperature 293(2)
_cell_measurement_theta_max 29.81
_cell_measurement_theta_min 2.72
_cell_volume 822.22(11)
_computing_cell_refinement 'SAINT (Bruker, 2001)'
_computing_data_collection 'SMART (Bruker, 2001)'
_computing_data_reduction 'SAINT (Bruker, 2001)'
_computing_molecular_graphics
;
ORTEP-3 for Windows (Farrugia, 1997) and PLATON (Spek, 2009)
;
_computing_publication_material 'SHELXL97 (Sheldrick, 2008b)'
_computing_structure_refinement 'SHELXL97 (Sheldrick, 2008b)'
_computing_structure_solution 'SHELXS97 (Sheldrick, 2008b)'
_diffrn_ambient_temperature 293(2)
_diffrn_measured_fraction_theta_full 0.996
_diffrn_measured_fraction_theta_max 0.996
_diffrn_measurement_device_type 'Bruker SMART 4K CCD area-detector'
_diffrn_measurement_method '\f and \w'
_diffrn_radiation_monochromator graphite
_diffrn_radiation_type MoK\a
_diffrn_radiation_wavelength 0.71073
_diffrn_reflns_av_R_equivalents 0.0152
_diffrn_reflns_av_sigmaI/netI 0.0153
_diffrn_reflns_limit_h_max 9
_diffrn_reflns_limit_h_min -9
_diffrn_reflns_limit_k_max 14
_diffrn_reflns_limit_k_min -9
_diffrn_reflns_limit_l_max 11
_diffrn_reflns_limit_l_min -13
_diffrn_reflns_number 5340
_diffrn_reflns_theta_full 28.00
_diffrn_reflns_theta_max 28.00
_diffrn_reflns_theta_min 2.72
_exptl_absorpt_coefficient_mu 0.534
_exptl_absorpt_correction_T_max 0.9101
_exptl_absorpt_correction_T_min 0.8311
_exptl_absorpt_correction_type multi-scan
_exptl_absorpt_process_details '(SADABS; Sheldrick, 2008a)'
_exptl_crystal_colour colorless
_exptl_crystal_density_diffrn 1.802
_exptl_crystal_density_method 'not measured'
_exptl_crystal_description plate
_exptl_crystal_F_000 464
_exptl_crystal_size_max 0.36
_exptl_crystal_size_mid 0.27
_exptl_crystal_size_min 0.18
_refine_diff_density_max 0.401
_refine_diff_density_min -0.611
_refine_ls_extinction_coef 0.023(2)
_refine_ls_extinction_expression Fc^*^=kFc[1+0.001xFc^2^\l^3^/sin(2\q)]^-1/4^
_refine_ls_extinction_method 'SHELXL97 (Sheldrick, 2008)'
_refine_ls_goodness_of_fit_ref 1.104
_refine_ls_hydrogen_treatment mixed
_refine_ls_matrix_type full
_refine_ls_number_parameters 136
_refine_ls_number_reflns 1972
_refine_ls_number_restraints 4
_refine_ls_restrained_S_all 1.116
_refine_ls_R_factor_all 0.0340
_refine_ls_R_factor_gt 0.0318
_refine_ls_shift/su_max 0.001
_refine_ls_shift/su_mean 0.000
_refine_ls_structure_factor_coef Fsqd
_refine_ls_weighting_details 'calc w=1/[\s^2^(Fo^2^)+(0.0481P)^2^+0.8715P] where P=(Fo^2^+2Fc^2^)/3'
_refine_ls_weighting_scheme calc
_refine_ls_wR_factor_gt 0.0943
_refine_ls_wR_factor_ref 0.0965
_reflns_number_gt 1837
_reflns_number_total 1972
_reflns_threshold_expression I>2\s(I)
_cod_data_source_file rn2053.cif
_cod_data_source_block I
_cod_original_sg_symbol_H-M 'P 21/c'
_cod_database_code 2221478
_cod_database_fobs_code 2221478

loop_
_symmetry_equiv_pos_as_xyz
'x, y, z'
'-x, y+1/2, -z+1/2'
'-x, -y, -z'
'x, -y-1/2, z-1/2'

loop_
_atom_site_type_symbol
_atom_site_label
_atom_site_fract_x
_atom_site_fract_y
_atom_site_fract_z
_atom_site_U_iso_or_equiv
_atom_site_adp_type
_atom_site_calc_flag
_atom_site_refinement_flags
_atom_site_occupancy
_atom_site_disorder_assembly
_atom_site_disorder_group
C C1 0.9948(2) 0.56114(16) 0.24265(16) 0.0131(3) Uani d . 1 . .
C C2 0.9672(3) 0.62357(19) 0.36861(18) 0.0209(4) Uani d . 1 . .
H H2A 1.0741 0.6722 0.3993 0.031 Uiso calc R 1 . .
H H2B 0.9488 0.5602 0.4299 0.031 Uiso calc R 1 . .
H H2C 0.8615 0.6774 0.3556 0.031 Uiso calc R 1 . .
N N1 1.0165(2) 0.66564(14) 0.14939(14) 0.0152(3) Uani d . 1 . .
H H1A 0.9151 0.7124 0.1391 0.023 Uiso calc R 1 . .
H H1B 1.0347 0.6329 0.0750 0.023 Uiso calc R 1 . .
H H1C 1.1124 0.7131 0.1792 0.023 Uiso calc R 1 . .
O O1W 0.4462(2) 0.70203(18) 0.52441(17) 0.0363(4) Uani d D 1 . .
O O1 0.63612(19) 0.57626(13) 0.17124(14) 0.0209(3) Uani d . 1 . .
O O2 0.75556(18) 0.37252(13) 0.27913(13) 0.0208(3) Uani d . 1 . .
O O3 0.80235(18) 0.42568(13) 0.05066(12) 0.0208(3) Uani d . 1 . .
O O4 1.23166(19) 0.41015(14) 0.13108(14) 0.0209(3) Uani d . 1 . .
O O5 1.20389(18) 0.37077(13) 0.35944(13) 0.0204(3) Uani d . 1 . .
O O6 1.36080(17) 0.56986(13) 0.29441(13) 0.0199(3) Uani d . 1 . .
P P1 0.78594(6) 0.47061(4) 0.18354(4) 0.01339(15) Uani d . 1 . .
P P2 1.21301(6) 0.47175(4) 0.26319(4) 0.01358(15) Uani d . 1 . .
H H3 1.227(5) 0.456(3) 0.079(3) 0.051(10) Uiso d . 1 . .
H H4 0.562(5) 0.568(3) 0.208(3) 0.049(10) Uiso d . 1 . .
H H5 0.5658(17) 0.698(3) 0.554(3) 0.018(7) Uiso d PD 0.75 . .
H H6 0.386(4) 0.673(3) 0.587(2) 0.018(7) Uiso d PD 0.75 . .
H H7 0.426(4) 0.663(2) 0.4485(15) 0.013(7) Uiso d PD 0.75 . .
H H8 0.422(5) 0.7827(13) 0.509(4) 0.038(10) Uiso d PD 0.75 . .

loop_
_atom_site_aniso_label
_atom_site_aniso_U_11
_atom_site_aniso_U_22
_atom_site_aniso_U_33
_atom_site_aniso_U_12
_atom_site_aniso_U_13
_atom_site_aniso_U_23
C1 0.0145(7) 0.0114(7) 0.0138(7) -0.0006(6) 0.0032(6) 0.0007(6)
C2 0.0254(9) 0.0214(9) 0.0164(8) 0.0030(7) 0.0042(7) -0.0040(7)
N1 0.0165(7) 0.0123(7) 0.0173(7) -0.0002(5) 0.0040(5) 0.0017(5)
O1W 0.0356(9) 0.0393(10) 0.0331(9) 0.0008(8) 0.0010(7) -0.0001(7)
O1 0.0155(6) 0.0200(7) 0.0283(7) 0.0043(5) 0.0073(5) 0.0065(5)
O2 0.0210(6) 0.0164(6) 0.0261(7) 0.0001(5) 0.0068(5) 0.0073(5)
O3 0.0217(6) 0.0236(7) 0.0169(6) -0.0005(5) 0.0022(5) -0.0037(5)
O4 0.0248(7) 0.0184(7) 0.0201(7) 0.0019(5) 0.0051(5) -0.0036(5)
O5 0.0191(6) 0.0189(6) 0.0227(7) 0.0010(5) 0.0005(5) 0.0066(5)
O6 0.0148(6) 0.0193(6) 0.0259(7) -0.0038(5) 0.0037(5) -0.0049(5)
P1 0.0127(2) 0.0124(2) 0.0152(2) -0.00029(15) 0.00251(16) 0.00126(15)
P2 0.0123(2) 0.0125(2) 0.0158(2) 0.00017(15) 0.00167(16) 0.00006(15)

loop_
_atom_type_symbol
_atom_type_description
_atom_type_scat_dispersion_real
_atom_type_scat_dispersion_imag
_atom_type_scat_source
C C 0.0033 0.0016 'International Tables Vol C Tables 4.2.6.8 and 6.1.1.4'
H H 0.0000 0.0000 'International Tables Vol C Tables 4.2.6.8 and 6.1.1.4'
N N 0.0061 0.0033 'International Tables Vol C Tables 4.2.6.8 and 6.1.1.4'
O O 0.0106 0.0060 'International Tables Vol C Tables 4.2.6.8 and 6.1.1.4'
P P 0.1023 0.0942 'International Tables Vol C Tables 4.2.6.8 and 6.1.1.4'

loop_
_geom_angle_atom_site_label_1
_geom_angle_atom_site_label_2
_geom_angle_atom_site_label_3
_geom_angle_site_symmetry_1
_geom_angle_site_symmetry_3
_geom_angle
_geom_angle_publ_flag
N1 C1 C2 . . 106.82(14) ?
N1 C1 P1 . . 108.51(11) ?
C2 C1 P1 . . 108.82(12) ?
N1 C1 P2 . . 106.91(11) ?
C2 C1 P2 . . 109.54(12) ?
P1 C1 P2 . . 115.87(9) ?
C1 C2 H2A . . 109.5 ?
C1 C2 H2B . . 109.5 ?
H2A C2 H2B . . 109.5 ?
C1 C2 H2C . . 109.5 ?
H2A C2 H2C . . 109.5 ?
H2B C2 H2C . . 109.5 ?
C1 N1 H1A . . 109.5 ?
C1 N1 H1B . . 109.5 ?
H1A N1 H1B . . 109.5 ?
C1 N1 H1C . . 109.5 ?
H1A N1 H1C . . 109.5 ?
H1B N1 H1C . . 109.5 ?
H5 O1W H6 . . 107(3) ?
H5 O1W H7 . . 109(3) ?
H6 O1W H7 . . 118(3) ?
H5 O1W H8 . . 106(3) ?
H6 O1W H8 . . 111(3) ?
H7 O1W H8 . . 106(3) ?
P1 O1 H4 . . 116(3) ?
P2 O4 H3 . . 113(3) ?
O2 P1 O3 . . 116.77(8) ?
O2 P1 O1 . . 113.10(8) ?
O3 P1 O1 . . 107.04(8) ?
O2 P1 C1 . . 109.10(8) ?
O3 P1 C1 . . 108.44(8) ?
O1 P1 C1 . . 101.18(8) ?
O5 P2 O6 . . 116.47(8) ?
O5 P2 O4 . . 109.10(8) ?
O6 P2 O4 . . 109.82(8) ?
O5 P2 C1 . . 109.54(8) ?
O6 P2 C1 . . 104.71(8) ?
O4 P2 C1 . . 106.71(8) ?

loop_
_geom_bond_atom_site_label_1
_geom_bond_atom_site_label_2
_geom_bond_site_symmetry_2
_geom_bond_distance
_geom_bond_publ_flag
C1 N1 . 1.512(2) ?
C1 C2 . 1.531(2) ?
C1 P1 . 1.8479(17) ?
C1 P2 . 1.8505(17) ?
C2 H2A . 0.9600 ?
C2 H2B . 0.9600 ?
C2 H2C . 0.9600 ?
N1 H1A . 0.8900 ?
N1 H1B . 0.8900 ?
N1 H1C . 0.8900 ?
O1W H5 . 0.893(10) ?
O1W H6 . 0.896(10) ?
O1W H7 . 0.900(10) ?
O1W H8 . 0.888(10) ?
O1 P1 . 1.5666(14) ?
O1 H4 . 0.71(3) ?
O2 P1 . 1.4940(13) ?
O3 P1 . 1.5093(13) ?
O4 P2 . 1.5706(14) ?
O4 H3 . 0.73(4) ?
O5 P2 . 1.4914(13) ?
O6 P2 . 1.5106(13) ?

loop_
_geom_hbond_atom_site_label_D
_geom_hbond_atom_site_label_H
_geom_hbond_atom_site_label_A
_geom_hbond_site_symmetry_A
_geom_hbond_distance_DH
_geom_hbond_distance_HA
_geom_hbond_distance_DA
_geom_hbond_angle_DHA
N1 H1C O2 2_755 0.89 1.98 2.809(2) 155.4
N1 H1A O5 2_755 0.89 1.90 2.713(2) 150.9
N1 H1B O3 3_765 0.89 2.01 2.824(2) 152.4
O4 H3 O3 3_765 0.73(4) 1.86(4) 2.591(2) 176(4)
O1 H4 O6 1_455 0.71(3) 1.84(3) 2.550(2) 172(4)
O1W H5 O5 3_766 0.893(10) 1.954(15) 2.804(2) 159(3)
O1W H8 O1 4_576 0.888(10) 2.64(4) 3.061(2) 110(3)
O1W H8 O3 2_655 0.888(10) 2.27(2) 3.041(2) 145(3)
O1W H6 O2 3_666 0.896(10) 1.935(11) 2.828(2) 175(3)
O1W H7 O6 1_455 0.900(10) 1.920(11) 2.815(2) 173(3)

loop_
_geom_torsion_atom_site_label_1
_geom_torsion_atom_site_label_2
_geom_torsion_atom_site_label_3
_geom_torsion_atom_site_label_4
_geom_torsion_site_symmetry_1
_geom_torsion_site_symmetry_2
_geom_torsion_site_symmetry_3
_geom_torsion_site_symmetry_4
_geom_torsion
_geom_torsion_publ_flag
N1 C1 P1 O2 . . . . -176.13(11) ?
C2 C1 P1 O2 . . . . -60.25(14) ?
P2 C1 P1 O2 . . . . 63.66(11) ?
N1 C1 P1 O3 . . . . 55.70(13) ?
C2 C1 P1 O3 . . . . 171.58(12) ?
P2 C1 P1 O3 . . . . -64.51(11) ?
N1 C1 P1 O1 . . . . -56.68(12) ?
C2 C1 P1 O1 . . . . 59.20(13) ?
P2 C1 P1 O1 . . . . -176.89(9) ?
N1 C1 P2 O5 . . . . 177.18(11) ?
C2 C1 P2 O5 . . . . 61.79(14) ?
P1 C1 P2 O5 . . . . -61.75(11) ?
N1 C1 P2 O6 . . . . 51.57(12) ?
C2 C1 P2 O6 . . . . -63.82(13) ?
P1 C1 P2 O6 . . . . 172.64(9) ?
N1 C1 P2 O4 . . . . -64.85(12) ?
C2 C1 P2 O4 . . . . 179.76(12) ?
P1 C1 P2 O4 . . . . 56.22(11) ?
